data_4300397
_journal_name_full 'Inorganic Chemistry'
_journal_year 2006
_chemical_formula_sum 'C16 H12 Cl Cu N5'
_chemical_formula_weight 373.30
_space_group_IT_number 14
_symmetry_cell_setting monoclinic
_symmetry_space_group_name_Hall '-P 2ybc'
_symmetry_space_group_name_H-M 'P 1 21/c 1'
_cell_angle_alpha 90.00
_cell_angle_beta 95.929(2)
_cell_angle_gamma 90.00
_cell_formula_units_Z 4
_cell_length_a 7.7002(5)
_cell_length_b 7.8855(5)
_cell_length_c 24.6440(16)
_cell_measurement_temperature 295(2)
_cell_volume 1488.38(17)
_diffrn_ambient_temperature 295(2)
_exptl_crystal_density_diffrn 1.666
_cod_depositor_comments
;
The following automatic conversions were performed:
'_symmetry_cell_setting' value 'Monoclinic' changed to 'monoclinic'
according to '/home/saulius/struct/CIF-dictionaries/cif_core.dic'
dictionary named 'cif_core.dic' version 2.4.1 from 2010-06-29.

Automatic conversion script
Id: cif_fix_enum 1527 2010-12-29 10:47:43Z saulius 
;
_cod_original_sg_symbol_H-M 'P 21/c'
_cod_database_code 4300397

loop_
_symmetry_equiv_pos_as_xyz
'x, y, z'
'-x, y+1/2, -z+1/2'
'-x, -y, -z'
'x, -y-1/2, z-1/2'

loop_
_atom_site_label
_atom_site_type_symbol
_atom_site_fract_x
_atom_site_fract_y
_atom_site_fract_z
_atom_site_U_iso_or_equiv
_atom_site_adp_type
_atom_site_occupancy
_atom_site_symmetry_multiplicity
_atom_site_calc_flag
_atom_site_refinement_flags
_atom_site_disorder_assembly
_atom_site_disorder_group
Cu Cu 0.00602(6) 0.81734(5) 0.368635(17) 0.02882(15) Uani 1 1 d . . .
Cl Cl -0.27911(13) 0.87175(16) 0.34883(5) 0.0530(3) Uani 1 1 d . . .
N1 N 0.0539(4) 1.0182(4) 0.41912(12) 0.0309(7) Uani 1 1 d . . .
N2 N 0.2931(4) 0.8467(4) 0.45158(12) 0.0321(7) Uani 1 1 d . . .
N3 N 0.2187(4) 0.7482(4) 0.41404(11) 0.0266(6) Uani 1 1 d . . .
N4 N 0.0280(4) 0.5753(4) 0.34220(12) 0.0298(7) Uani 1 1 d . . .
N5 N -0.1169(4) 0.4118(4) 0.20463(12) 0.0316(7) Uani 1 1 d . . .
C1 C -0.0373(5) 1.1605(5) 0.42230(18) 0.0405(9) Uani 1 1 d . . .
H1A H -0.1351 1.1778 0.3975 0.049 Uiso 1 1 calc R . .
C2 C 0.0075(6) 1.2828(5) 0.4609(2) 0.0479(11) Uani 1 1 d . . .
H2A H -0.0581 1.3816 0.4619 0.058 Uiso 1 1 calc R . .
C3 C 0.1506(6) 1.2572(5) 0.49809(18) 0.0463(10) Uani 1 1 d . . .
H3A H 0.1810 1.3373 0.5251 0.056 Uiso 1 1 calc R . .
C4 C 0.2482(5) 1.1132(5) 0.49513(16) 0.0388(9) Uani 1 1 d . . .
H4A H 0.3466 1.0945 0.5196 0.047 Uiso 1 1 calc R . .
C5 C 0.1965(5) 0.9952(4) 0.45459(14) 0.0300(8) Uani 1 1 d . . .
C6 C 0.2851(5) 0.5944(4) 0.40273(14) 0.0273(7) Uani 1 1 d . . .
C7 C 0.4398(5) 0.5250(5) 0.42926(15) 0.0339(8) Uani 1 1 d . . .
H7A H 0.5051 0.5856 0.4566 0.041 Uiso 1 1 calc R . .
C8 C 0.4922(5) 0.3700(5) 0.41478(18) 0.0410(9) Uani 1 1 d . . .
H8A H 0.5936 0.3227 0.4323 0.049 Uiso 1 1 calc R . .
C9 C 0.3928(5) 0.2793(5) 0.37282(17) 0.0408(9) Uani 1 1 d . . .
H9A H 0.4309 0.1727 0.3631 0.049 Uiso 1 1 calc R . .
C10 C 0.2436(5) 0.3428(5) 0.34635(16) 0.0359(9) Uani 1 1 d . . .
H10A H 0.1831 0.2808 0.3184 0.043 Uiso 1 1 calc R . .
C11 C 0.1787(5) 0.5041(4) 0.36107(14) 0.0280(7) Uani 1 1 d . . .
C12 C -0.0781(5) 0.5059(5) 0.29759(14) 0.0305(8) Uani 1 1 d . . .
C13 C -0.2536(5) 0.4767(6) 0.30195(16) 0.0428(10) Uani 1 1 d . . .
H13A H -0.3009 0.4985 0.3345 0.051 Uiso 1 1 calc R . .
C14 C -0.3569(5) 0.4149(6) 0.25734(18) 0.0509(12) Uani 1 1 d . . .
H14A H -0.4751 0.3951 0.2594 0.061 Uiso 1 1 calc R . .
C15 C -0.2844(5) 0.3828(5) 0.20998(16) 0.0388(9) Uani 1 1 d . . .
H15A H -0.3551 0.3391 0.1804 0.047 Uiso 1 1 calc R . .
C16 C -0.0169(5) 0.4736(5) 0.24766(15) 0.0313(8) Uani 1 1 d . . .
H16A H 0.0998 0.4961 0.2439 0.038 Uiso 1 1 calc R . .

loop_
_atom_site_aniso_label
_atom_site_aniso_U_11
_atom_site_aniso_U_22
_atom_site_aniso_U_33
_atom_site_aniso_U_23
_atom_site_aniso_U_13
_atom_site_aniso_U_12
Cu 0.0285(2) 0.0318(2) 0.0246(2) -0.00212(18) -0.00484(17) 0.00197(18)
Cl 0.0291(5) 0.0659(7) 0.0612(7) -0.0113(6) -0.0086(5) 0.0069(5)
N1 0.0335(16) 0.0296(15) 0.0291(16) -0.0011(13) 0.0017(13) 0.0005(13)
N2 0.0333(17) 0.0314(16) 0.0293(16) -0.0077(13) -0.0073(13) -0.0020(13)
N3 0.0278(15) 0.0271(14) 0.0238(14) 0.0008(12) -0.0032(12) -0.0008(12)
N4 0.0342(17) 0.0325(16) 0.0212(14) -0.0033(12) -0.0052(12) -0.0036(13)
N5 0.0337(17) 0.0340(16) 0.0258(15) -0.0053(13) -0.0034(13) -0.0013(13)
C1 0.036(2) 0.038(2) 0.047(2) -0.0010(18) 0.0048(18) 0.0037(17)
C2 0.050(3) 0.029(2) 0.067(3) -0.007(2) 0.014(2) 0.0030(18)
C3 0.052(3) 0.035(2) 0.053(3) -0.016(2) 0.010(2) -0.009(2)
C4 0.041(2) 0.040(2) 0.035(2) -0.0090(17) 0.0007(17) -0.0055(18)
C5 0.0313(19) 0.0271(17) 0.0311(19) -0.0016(15) 0.0008(15) -0.0047(14)
C6 0.0294(18) 0.0256(17) 0.0262(17) -0.0002(14) -0.0008(14) -0.0008(14)
C7 0.0303(19) 0.0342(19) 0.036(2) 0.0036(16) -0.0035(15) -0.0038(15)
C8 0.032(2) 0.040(2) 0.050(2) 0.0086(18) -0.0001(18) 0.0075(17)
C9 0.044(2) 0.029(2) 0.050(2) -0.0013(18) 0.0064(19) 0.0059(17)
C10 0.046(2) 0.0284(19) 0.033(2) -0.0065(16) 0.0012(17) -0.0036(16)
C11 0.0350(19) 0.0255(17) 0.0230(17) 0.0012(14) 0.0013(14) -0.0028(14)
C12 0.033(2) 0.0292(18) 0.0271(18) -0.0022(15) -0.0042(15) -0.0038(15)
C13 0.038(2) 0.058(3) 0.033(2) -0.0121(19) 0.0058(17) -0.0097(19)
C14 0.029(2) 0.074(3) 0.049(3) -0.017(2) 0.0031(19) -0.015(2)
C15 0.031(2) 0.050(2) 0.034(2) -0.0110(18) -0.0075(16) -0.0038(17)
C16 0.0281(18) 0.0307(19) 0.0339(19) -0.0012(15) -0.0027(15) -0.0034(15)

loop_
_geom_bond_atom_site_label_1
_geom_bond_atom_site_label_2
_geom_bond_distance
_geom_bond_site_symmetry_2
_geom_bond_publ_flag
Cu N3 1.963(3) . ?
Cu N1 2.024(3) . ?
Cu N4 2.029(3) . ?
Cu N5 2.205(3) 2 ?
Cu Cl 2.2408(11) . ?
N1 C1 1.330(5) . ?
N1 C5 1.344(5) . ?
N2 N3 1.295(4) . ?
N2 C5 1.393(5) . ?
N3 C6 1.356(4) . ?
N4 C11 1.329(4) . ?
N4 C12 1.411(4) . ?
N5 C15 1.330(5) . ?
N5 C16 1.336(4) . ?
N5 Cu 2.205(3) 2_545 ?
C1 C2 1.374(6) . ?
C2 C3 1.373(6) . ?
C3 C4 1.368(6) . ?
C4 C5 1.393(5) . ?
C6 C7 1.409(5) . ?
C6 C11 1.435(5) . ?
C7 C8 1.347(5) . ?
C8 C9 1.415(6) . ?
C9 C10 1.357(6) . ?
C10 C11 1.427(5) . ?
C12 C16 1.386(5) . ?
C12 C13 1.386(5) . ?
C13 C14 1.378(5) . ?
C14 C15 1.368(6) . ?
